data_2108548
loop_
_publ_author_name
'Udovenko, Anatoly A.'
'Slobodyuk, Arseny B.'
'Emelina, Tatiana B.'
'Laptash, Natalia M.'

_publ_section_title
;
 Fluxional seven-coordinated fluorido- and oxofluoridotantalates
;
_journal_issue 6
_journal_name_full 'Acta Crystallographica Section B'
_journal_page_first
;
;
_journal_paper_doi 10.1107/S2052520619013465
_journal_volume 75
_journal_year 2019
_chemical_formula_moiety '(F7 Ta),Rb2'
_chemical_formula_sum 'F7 Rb2 Ta'
_chemical_formula_weight 484.89
_chemical_name_common 'rubidium heptafluorotantalate'
_chemical_name_systematic 'rubidium heptafluorotantalate'
_space_group_crystal_system tetragonal
_space_group_IT_number 129
_space_group_name_Hall '-P 4a 2a'
_space_group_name_H-M_alt 'P 4/n m m :2'
_atom_sites_solution_primary direct
_atom_sites_solution_secondary difmap
_audit_creation_method SHELXL-2014/7
_cell_angle_alpha 90
_cell_angle_beta 90
_cell_angle_gamma 90
_cell_formula_units_Z 2
_cell_length_a 5.9118(3)
_cell_length_b 5.9118(3)
_cell_length_c 10.6173(10)
_cell_measurement_reflns_used 512
_cell_measurement_temperature 297(2)
_cell_measurement_theta_max 37.99
_cell_measurement_theta_min 3.84
_cell_volume 371.07(4)
_computing_cell_refinement 'Bruker SAINT'
_computing_data_collection 'Bruker APEX2'
_computing_data_reduction 'Bruker SAINT'
_computing_molecular_graphics 'Bruker SHELXTL'
_computing_publication_material 'Bruker SHELXTL'
_computing_structure_refinement 'SHELXL-2014/7 (Sheldrick, 2014)'
_computing_structure_solution 'SHELXS-97 (Sheldrick, 2008)'
_diffrn_ambient_temperature 297(2)
_diffrn_detector_area_resol_mean 8.33
_diffrn_measured_fraction_theta_full 0.996
_diffrn_measured_fraction_theta_max 0.997
_diffrn_measurement_device_type 'Bruker P4'
_diffrn_measurement_method '\w scans'
_diffrn_radiation_type MoK\a
_diffrn_radiation_wavelength 0.71073
_diffrn_reflns_av_R_equivalents 0.0435
_diffrn_reflns_av_unetI/netI 0.0192
_diffrn_reflns_Laue_measured_fraction_full 0.996
_diffrn_reflns_Laue_measured_fraction_max 0.997
_diffrn_reflns_limit_h_max 8
_diffrn_reflns_limit_h_min -10
_diffrn_reflns_limit_k_max 10
_diffrn_reflns_limit_k_min -10
_diffrn_reflns_limit_l_max 18
_diffrn_reflns_limit_l_min -18
_diffrn_reflns_number 9610
_diffrn_reflns_point_group_measured_fraction_full 0.996
_diffrn_reflns_point_group_measured_fraction_max 0.997
_diffrn_reflns_theta_full 25.242
_diffrn_reflns_theta_max 37.988
_diffrn_reflns_theta_min 3.838
_exptl_absorpt_coefficient_mu 27.898
_exptl_absorpt_correction_T_max 0.1116
_exptl_absorpt_correction_T_min 0.0518
_exptl_absorpt_correction_type multi-scan
_exptl_absorpt_process_details 'Bruker SADABS'
_exptl_crystal_colour colorless
_exptl_crystal_density_diffrn 4.340
_exptl_crystal_description Prism
_exptl_crystal_F_000 420
_exptl_crystal_size_max 0.260
_exptl_crystal_size_mid 0.140
_exptl_crystal_size_min 0.140
_refine_diff_density_max 1.512
_refine_diff_density_min -1.889
_refine_diff_density_rms 0.238
_refine_ls_extinction_coef 0.0205(13)
_refine_ls_extinction_expression Fc^*^=kFc[1+0.001xFc^2^\l^3^/sin(2\q)]^-1/4^
_refine_ls_extinction_method 'SHELXL-2014/7 (Sheldrick 2014'
_refine_ls_goodness_of_fit_ref 1.177
_refine_ls_matrix_type full
_refine_ls_number_parameters 28
_refine_ls_number_reflns 638
_refine_ls_number_restraints 0
_refine_ls_restrained_S_all 1.177
_refine_ls_R_factor_all 0.0294
_refine_ls_R_factor_gt 0.0227
_refine_ls_shift/su_max 0.000
_refine_ls_shift/su_mean 0.000
_refine_ls_structure_factor_coef Fsqd
_refine_ls_weighting_details 'w=1/[\s^2^(Fo^2^)+(0.0244P)^2^+0.6642P] where P=(Fo^2^+2Fc^2^)/3'
_refine_ls_weighting_scheme calc
_refine_ls_wR_factor_gt 0.0529
_refine_ls_wR_factor_ref 0.0576
_reflns_Friedel_coverage 0.000
_reflns_number_gt 562
_reflns_number_total 638
_reflns_threshold_expression 'I > 2\s(I)'
_cod_data_source_file wf5151sup1.cif
_cod_data_source_block II-RT
_cod_original_cell_volume 371.07(5)
_cod_original_sg_symbol_H-M 'P 4/n m m'
_cod_database_code 2108548
_shelx_space_group_comment
; 
The symmetry employed for this shelxl refinement is uniquely defined 
by the following loop, which should always be used as a source of 
symmetry information in preference to the above space-group names. 
They are only intended as comments. 
;
_shelx_estimated_absorpt_t_min 0.052
_shelx_estimated_absorpt_t_max 0.112

loop_
_space_group_symop_operation_xyz
'x, y, z'
'-x+1/2, -y+1/2, z'
'-y+1/2, x, z'
'y, -x+1/2, z'
'-x, y+1/2, -z'
'x+1/2, -y, -z'
'y+1/2, x+1/2, -z'
'-y, -x, -z'
'-x, -y, -z'
'x-1/2, y-1/2, -z'
'y-1/2, -x, -z'
'-y, x-1/2, -z'
'x, -y-1/2, z'
'-x-1/2, y, z'
'-y-1/2, -x-1/2, z'
'y, x, z'

loop_
_atom_site_label
_atom_site_type_symbol
_atom_site_fract_x
_atom_site_fract_y
_atom_site_fract_z
_atom_site_U_iso_or_equiv
_atom_site_adp_type
_atom_site_occupancy
_atom_site_site_symmetry_order
_atom_site_calc_flag
_atom_site_refinement_flags_posn
_atom_site_refinement_flags_adp
_atom_site_refinement_flags_occupancy
Ta1 Ta 0.2500 0.2500 0.25483(2) 0.02409(10) Uani 1 8 d S T P
Rb1 Rb 0.2500 0.7500 0.5000 0.02940(15) Uani 1 8 d S T P
Rb2 Rb 0.2500 0.2500 0.86308(8) 0.0425(2) Uani 1 8 d S T P
F1 F 0.2500 0.2500 0.4444(4) 0.0378(11) Uani 1 8 d S T P
F2 F 0.0243(4) 0.4757(4) 0.2991(3) 0.0518(8) Uani 1 2 d S T P
F3 F 0.204(5) 0.4466(14) 0.1096(5) 0.067(9) Uani 0.25 1 d . . P

loop_
_atom_site_aniso_label
_atom_site_aniso_U_11
_atom_site_aniso_U_22
_atom_site_aniso_U_33
_atom_site_aniso_U_23
_atom_site_aniso_U_13
_atom_site_aniso_U_12
Ta1 0.02581(12) 0.02581(12) 0.02066(13) 0.000 0.000 0.000
Rb1 0.0294(2) 0.0294(2) 0.0294(3) 0.000 0.000 0.000
Rb2 0.0520(3) 0.0520(3) 0.0234(3) 0.000 0.000 0.000
F1 0.0461(18) 0.0461(18) 0.0213(18) 0.000 0.000 0.000
F2 0.0447(11) 0.0447(11) 0.0660(19) 0.0005(9) -0.0005(9) 0.0183(14)
F3 0.13(3) 0.052(4) 0.024(2) 0.014(2) 0.007(4) 0.035(10)

loop_
_atom_type_symbol
_atom_type_description
_atom_type_scat_dispersion_real
_atom_type_scat_dispersion_imag
_atom_type_scat_source
Rb Rb -0.9393 2.9676 'International Tables Vol C Tables 4.2.6.8 and 6.1.1.4'
F F 0.0171 0.0103 'International Tables Vol C Tables 4.2.6.8 and 6.1.1.4'
Ta Ta -0.7052 6.5227 'International Tables Vol C Tables 4.2.6.8 and 6.1.1.4'

loop_
_geom_angle_atom_site_label_1
_geom_angle_atom_site_label_2
_geom_angle_atom_site_label_3
_geom_angle
_geom_angle_site_symmetry_1
_geom_angle_site_symmetry_3
F2 Ta1 F2 152.0(2) 4 3
F2 Ta1 F2 86.65(5) 4 2
F2 Ta1 F2 86.65(5) 3 2
F2 Ta1 F2 86.65(5) 4 .
F2 Ta1 F2 86.65(5) 3 .
F2 Ta1 F3 71.8(7) 3 13_565
F2 Ta1 F3 83.0(7) 2 13_565
F2 Ta1 F3 71.8(7) 3 3
F2 Ta1 F3 83.0(7) . 3
F2 Ta1 F3 83.0(7) 3 15_665
F2 Ta1 F3 71.8(7) . 15_665
F2 Ta1 F3 83.0(7) 3 2
F2 Ta1 F3 71.8(6) 2 2
F3 Ta1 F3 62.6(14) 15_665 2
F2 Ta1 F3 83.0(7) 4 16
F2 Ta1 F3 83.0(7) . 14_655
F3 Ta1 F3 75.5(6) 13_565 14_655
F3 Ta1 F3 62.6(14) 3 14_655
F3 Ta1 F3 51.3(4) 15_665 14_655
F3 Ta1 F3 73.2(5) 2 14_655
F3 Ta1 F3 51.3(4) 16 14_655
F2 Ta1 F3 71.8(7) 4 4
F2 Ta1 F3 83.0(7) 2 4
F2 Ta1 F3 120.3(8) . 4
F3 Ta1 F3 62.6(14) 13_565 4
F3 Ta1 F3 75.5(6) 3 4
F3 Ta1 F3 73.2(5) 15_665 4
F2 Ta1 F3 83.0(7) 4 .
F2 Ta1 F3 71.8(6) . .
F3 Ta1 F3 73.2(5) 13_565 .
F3 Ta1 F3 51.3(4) 3 .
F3 Ta1 F3 37.7(15) 15_665 .
F3 Ta1 F3 75.5(6) 2 .
F3 Ta1 F3 62.6(14) 16 .
F3 Ta1 F3 16.0(18) 14_655 .
F3 Ta1 F3 51.3(4) 4 .
F2 Ta1 F1 76.01(11) 4 .
F2 Ta1 F1 76.01(11) 3 .
F2 Ta1 F1 76.01(11) 2 .
F2 Ta1 F1 76.01(11) . .

loop_
_geom_bond_atom_site_label_1
_geom_bond_atom_site_label_2
_geom_bond_distance
_geom_bond_site_symmetry_2
Ta1 F2 1.945(3) 4
Ta1 F2 1.945(3) 3
Ta1 F2 1.945(3) 2
Ta1 F2 1.945(3) .
Ta1 F3 1.949(8) 13_565
Ta1 F3 1.949(8) 3
Ta1 F3 1.949(8) 15_665
Ta1 F3 1.949(8) 2
Ta1 F3 1.949(8) 16
Ta1 F3 1.949(8) 14_655
Ta1 F3 1.949(8) 4
Ta1 F3 1.949(8) .
Ta1 F1 2.013(5) .
Ta1 Rb1 3.9387(3) 9_666
Ta1 Rb1 3.9387(3) .
Ta1 Rb1 3.9387(3) 9_566
Ta1 Rb1 3.9387(3) 1_545
Rb1 F2 2.993(3) .
Rb1 F2 2.993(3) 10_666
Rb1 F2 2.993(3) 12_666
Rb1 F2 2.993(3) 4
Rb1 F2 2.993(3) 11_566
Rb1 F2 2.993(3) 3_565
Rb1 F2 2.993(3) 9_566
Rb1 F2 2.993(3) 2_565
Rb1 F1 3.0143(9) 9_666
Rb1 F1 3.0143(9) 9_566
Rb1 F1 3.0143(9) 1_565
Rb1 F1 3.0143(9) .
Rb1 Ta1 3.9387(3) 9_666
Rb1 Ta1 3.9387(3) 1_565
Rb1 Ta1 3.9387(3) 9_566
Rb2 F2 2.868(3) 11_556
Rb2 F2 2.868(3) 12_666
Rb2 F2 2.868(3) 10_656
Rb2 F2 2.868(3) 9_566
Rb2 F3 2.877(7) 14_656
Rb2 F3 2.877(7) 4_556
Rb2 F3 2.877(7) 16_556
Rb2 F3 2.877(7) 1_556
Rb2 F3 2.877(7) 15_666
Rb2 F3 2.877(7) 2_556
Rb2 F3 2.877(7) 13_566
Rb2 F3 2.877(7) 3_556
Rb2 F3 3.24(3) 6_566
Rb2 F3 3.24(3) 12_666
Rb2 F3 3.24(3) 11_556
Rb2 F3 3.24(3) 5_546
Rb2 F3 3.24(3) 7_456
Rb2 F3 3.24(3) 10_656
Rb2 F3 3.24(3) 8_656
Rb2 F3 3.24(3) 9_566
F1 F2 2.437(4) 3
F1 F2 2.437(4) 2
F1 F2 2.437(4) 4
F1 F2 2.437(4) .
F1 Rb1 3.0143(9) 9_666
F1 Rb1 3.0143(9) 9_566
F1 Rb1 3.0143(9) 1_545
F2 F3 2.282(16) .
F2 F3 2.282(16) 15_665
F2 F3 2.58(2) 3
F2 F3 2.58(2) 14_655
F2 F2 2.669(4) 4
F2 F2 2.669(4) 3
F3 F3 2.324(17) 13_565
F3 F3 2.39(2) 2
F3 F2 2.58(2) 4
F3 Rb2 2.877(7) 1_554

_cod_database_fobs_code 2108548
